data_7034549
loop_
_publ_author_name
'Fang, Bo'
'Hou, Guohua'
'Zi, Guofu'
'Fang, De-Cai'
'Walter, Marc D.'

_publ_section_title
;
 A thorium metallacyclopentadiene complex: a combined experimental and
 computational study.
;
_journal_issue 17
_journal_name_full 'Dalton transactions (Cambridge, England : 2003)'
_journal_page_first 7927
_journal_page_last 7934
_journal_paper_doi 10.1039/c5dt00838g
_journal_volume 44
_journal_year 2015
_chemical_formula_moiety 'C62 H64 N6 Th'
_chemical_formula_sum 'C62 H64 N6 Th'
_chemical_formula_weight 1125.23
_chemical_name_systematic
; 
 ? 
;
_space_group_crystal_system monoclinic
_space_group_IT_number 15
_space_group_name_Hall '-C 2yc'
_space_group_name_H-M_alt 'C 1 2/c 1'
_symmetry_space_group_name_Hall '-C 2yc'
_symmetry_space_group_name_H-M 'C 1 2/c 1'
_atom_sites_solution_hydrogens geom
_audit_creation_method SHELXL-2014
_audit_update_record
;
2014-11-11 deposited with the CCDC.
2015-03-23 downloaded from the CCDC.
;
_cell_angle_alpha 90
_cell_angle_beta 118.008(6)
_cell_angle_gamma 90
_cell_formula_units_Z 8
_cell_length_a 48.165(10)
_cell_length_b 10.309(2)
_cell_length_c 26.366(6)
_cell_measurement_reflns_used 7986
_cell_measurement_temperature 100(2)
_cell_measurement_theta_max 26.17
_cell_measurement_theta_min 2.30
_cell_volume 11558(4)
_computing_cell_refinement 'Bruker SAINT'
_computing_data_collection 'Bruker APEX2'
_computing_data_reduction 'Bruker SAINT'
_computing_molecular_graphics 'Bruker SHELXTL'
_computing_publication_material 'Bruker SHELXTL'
_computing_structure_refinement 'SHELXL-2014 (Sheldrick, 2014)'
_computing_structure_solution 'SHELXS-97 (Sheldrick 2008)'
_diffrn_ambient_temperature 100(2)
_diffrn_measured_fraction_theta_full 0.999
_diffrn_measured_fraction_theta_max 0.998
_diffrn_measurement_device_type 'Bruker APEX-II CCD'
_diffrn_measurement_method '\f and \w scans'
_diffrn_radiation_type MoK\a
_diffrn_radiation_wavelength 0.71073
_diffrn_reflns_av_R_equivalents 0.0583
_diffrn_reflns_av_unetI/netI 0.0674
_diffrn_reflns_Laue_measured_fraction_full 0.999
_diffrn_reflns_Laue_measured_fraction_max 0.998
_diffrn_reflns_limit_h_max 62
_diffrn_reflns_limit_h_min -56
_diffrn_reflns_limit_k_max 13
_diffrn_reflns_limit_k_min -13
_diffrn_reflns_limit_l_max 24
_diffrn_reflns_limit_l_min -34
_diffrn_reflns_number 38230
_diffrn_reflns_point_group_measured_fraction_full 0.999
_diffrn_reflns_point_group_measured_fraction_max 0.998
_diffrn_reflns_theta_full 25.242
_diffrn_reflns_theta_max 27.503
_diffrn_reflns_theta_min 1.750
_exptl_absorpt_coefficient_mu 2.621
_exptl_absorpt_correction_T_max 0.75
_exptl_absorpt_correction_T_min 0.63
_exptl_absorpt_correction_type multi-scan
_exptl_absorpt_process_details SADABS
_exptl_crystal_colour orange
_exptl_crystal_density_diffrn 1.293
_exptl_crystal_description block
_exptl_crystal_F_000 4544
_exptl_crystal_size_max 0.300
_exptl_crystal_size_mid 0.200
_exptl_crystal_size_min 0.200
_refine_diff_density_max 1.529
_refine_diff_density_min -0.955
_refine_diff_density_rms 0.119
_refine_ls_extinction_method none
_refine_ls_goodness_of_fit_ref 1.000
_refine_ls_hydrogen_treatment constr
_refine_ls_matrix_type full
_refine_ls_number_parameters 634
_refine_ls_number_reflns 13259
_refine_ls_number_restraints 0
_refine_ls_restrained_S_all 1.000
_refine_ls_R_factor_all 0.0529
_refine_ls_R_factor_gt 0.0355
_refine_ls_shift/su_max 0.001
_refine_ls_shift/su_mean 0.000
_refine_ls_structure_factor_coef Fsqd
_refine_ls_weighting_details 'w=1/[\s^2^(Fo^2^)+(0.0324P)^2^] where P=(Fo^2^+2Fc^2^)/3'
_refine_ls_weighting_scheme calc
_refine_ls_wR_factor_gt 0.0753
_refine_ls_wR_factor_ref 0.0802
_reflns_Friedel_coverage 0.000
_reflns_number_gt 10336
_reflns_number_total 13259
_reflns_threshold_expression 'I > 2\s(I)'
_cod_data_source_file c5dt00838g2.cif
_cod_data_source_block compound5
_cod_depositor_comments 'Adding full bibliography for 7034546--7034549.cif.'
_cod_database_code 7034549
_shelx_space_group_comment
; 
The symmetry employed for this shelxl refinement is uniquely defined 
by the following loop, which should always be used as a source of 
symmetry information in preference to the above space-group names. 
They are only intended as comments. 
;
_shelx_estimated_absorpt_t_min 0.507
_shelx_estimated_absorpt_t_max 0.622
_shelxl_version_number 2014-3

loop_
_space_group_symop_operation_xyz
'x, y, z'
'-x, y, -z+1/2'
'x+1/2, y+1/2, z'
'-x+1/2, y+1/2, -z+1/2'
'-x, -y, -z'
'x, -y, z-1/2'
'-x+1/2, -y+1/2, -z'
'x+1/2, -y+1/2, z-1/2'

loop_
_atom_site_label
_atom_site_type_symbol
_atom_site_fract_x
_atom_site_fract_y
_atom_site_fract_z
_atom_site_U_iso_or_equiv
_atom_site_adp_type
_atom_site_occupancy
_atom_site_site_symmetry_order
_atom_site_calc_flag
_atom_site_refinement_flags_posn
_atom_site_refinement_flags_adp
C1 C 0.35844(9) 0.5870(4) 0.25220(16) 0.0210(8) Uani 1 1 d . .
C2 C 0.33692(8) 0.5703(3) 0.27417(16) 0.0186(8) Uani 1 1 d . .
C3 C 0.34941(9) 0.6351(3) 0.32793(16) 0.0176(8) Uani 1 1 d . .
C4 C 0.37891(9) 0.6922(3) 0.33888(17) 0.0181(8) Uani 1 1 d . .
C5 C 0.38374(9) 0.6656(3) 0.29096(17) 0.0200(8) Uani 1 1 d . .
C6 C 0.35185(10) 0.5453(4) 0.19263(18) 0.0304(10) Uani 1 1 d . .
H6A H 0.3567 0.4529 0.1930 0.046 Uiso 1 1 calc R U
H6B H 0.3650 0.5958 0.1806 0.046 Uiso 1 1 calc R U
H6C H 0.3296 0.5601 0.1657 0.046 Uiso 1 1 calc R U
C7 C 0.30432(9) 0.5155(4) 0.24156(18) 0.0256(9) Uani 1 1 d . .
H7A H 0.2920 0.5693 0.2077 0.038 Uiso 1 1 calc R U
H7B H 0.2942 0.5147 0.2663 0.038 Uiso 1 1 calc R U
H7C H 0.3055 0.4267 0.2294 0.038 Uiso 1 1 calc R U
C8 C 0.33291(9) 0.6684(4) 0.36253(17) 0.0218(9) Uani 1 1 d . .
H8A H 0.3259 0.7589 0.3554 0.033 Uiso 1 1 calc R U
H8B H 0.3474 0.6565 0.4035 0.033 Uiso 1 1 calc R U
H8C H 0.3147 0.6113 0.3513 0.033 Uiso 1 1 calc R U
C9 C 0.39761(9) 0.7834(3) 0.38775(17) 0.0236(9) Uani 1 1 d . .
H9A H 0.4192 0.7888 0.3935 0.035 Uiso 1 1 calc R U
H9B H 0.3978 0.7511 0.4229 0.035 Uiso 1 1 calc R U
H9C H 0.3880 0.8697 0.3787 0.035 Uiso 1 1 calc R U
C10 C 0.40604(9) 0.7431(4) 0.27778(18) 0.0261(9) Uani 1 1 d . .
H10A H 0.4006 0.8353 0.2752 0.039 Uiso 1 1 calc R U
H10B H 0.4045 0.7142 0.2411 0.039 Uiso 1 1 calc R U
H10C H 0.4276 0.7304 0.3084 0.039 Uiso 1 1 calc R U
C11 C 0.42535(8) 0.2892(4) 0.29885(17) 0.0192(8) Uani 1 1 d . .
C12 C 0.43534(9) 0.4196(4) 0.30408(16) 0.0205(8) Uani 1 1 d . .
C13 C 0.45138(9) 0.4515(3) 0.36327(16) 0.0172(8) Uani 1 1 d . .
C14 C 0.45225(8) 0.3369(4) 0.39540(16) 0.0178(8) Uani 1 1 d . .
C15 C 0.43636(8) 0.2365(4) 0.35457(16) 0.0181(8) Uani 1 1 d . .
C16 C 0.41103(10) 0.2115(4) 0.24390(18) 0.0281(10) Uani 1 1 d . .
H16A H 0.3954 0.2646 0.2127 0.042 Uiso 1 1 calc R U
H16B H 0.4008 0.1341 0.2490 0.042 Uiso 1 1 calc R U
H16C H 0.4276 0.1853 0.2343 0.042 Uiso 1 1 calc R U
C17 C 0.43670(10) 0.4903(4) 0.25483(18) 0.0274(10) Uani 1 1 d . .
H17A H 0.4493 0.4398 0.2415 0.041 Uiso 1 1 calc R U
H17B H 0.4464 0.5757 0.2680 0.041 Uiso 1 1 calc R U
H17C H 0.4154 0.5011 0.2232 0.041 Uiso 1 1 calc R U
C18 C 0.47003(9) 0.5734(3) 0.38909(18) 0.0234(9) Uani 1 1 d . .
H18A H 0.4742 0.6176 0.3604 0.035 Uiso 1 1 calc R U
H18B H 0.4900 0.5509 0.4225 0.035 Uiso 1 1 calc R U
H18C H 0.4580 0.6310 0.4011 0.035 Uiso 1 1 calc R U
C19 C 0.46890(8) 0.3252(4) 0.45918(16) 0.0203(8) Uani 1 1 d . .
H19A H 0.4875 0.3811 0.4750 0.030 Uiso 1 1 calc R U
H19B H 0.4753 0.2349 0.4700 0.030 Uiso 1 1 calc R U
H19C H 0.4548 0.3521 0.4745 0.030 Uiso 1 1 calc R U
C20 C 0.43724(9) 0.0941(3) 0.36581(18) 0.0240(9) Uani 1 1 d . .
H20A H 0.4157 0.0603 0.3487 0.036 Uiso 1 1 calc R U
H20B H 0.4477 0.0787 0.4074 0.036 Uiso 1 1 calc R U
H20C H 0.4489 0.0500 0.3487 0.036 Uiso 1 1 calc R U
C21 C 0.39169(8) 0.1527(3) 0.45298(15) 0.0129(7) Uani 1 1 d . .
C22 C 0.36664(9) 0.1498(3) 0.46361(16) 0.0174(8) Uani 1 1 d . .
C23 C 0.33436(8) 0.1922(3) 0.42279(16) 0.0162(8) Uani 1 1 d . .
C24 C 0.32756(8) 0.2999(3) 0.38935(16) 0.0162(8) Uani 1 1 d . .
C25 C 0.42452(8) 0.1325(3) 0.50024(16) 0.0158(8) Uani 1 1 d . .
C26 C 0.43684(9) 0.2176(4) 0.54658(16) 0.0197(8) Uani 1 1 d . .
H26 H 0.4242 0.2869 0.5479 0.024 Uiso 1 1 calc R U
C27 C 0.46724(9) 0.2031(4) 0.59096(17) 0.0239(9) Uani 1 1 d . .
H27 H 0.4753 0.2625 0.6221 0.029 Uiso 1 1 calc R U
C28 C 0.48561(10) 0.1023(4) 0.58962(19) 0.0312(10) Uani 1 1 d . .
H28 H 0.5065 0.0923 0.6196 0.037 Uiso 1 1 calc R U
C29 C 0.47334(9) 0.0154(4) 0.54422(19) 0.0287(10) Uani 1 1 d . .
H29 H 0.4859 -0.0550 0.5435 0.034 Uiso 1 1 calc R U
C30 C 0.44307(9) 0.0301(4) 0.49998(17) 0.0222(9) Uani 1 1 d . .
H30 H 0.4349 -0.0304 0.4692 0.027 Uiso 1 1 calc R U
C31 C 0.37090(8) 0.1048(3) 0.52098(16) 0.0178(8) Uani 1 1 d . .
C32 C 0.38441(9) -0.0146(4) 0.54425(18) 0.0246(9) Uani 1 1 d . .
H32 H 0.3906 -0.0713 0.5231 0.030 Uiso 1 1 calc R U
C33 C 0.38887(11) -0.0516(4) 0.5986(2) 0.0340(11) Uani 1 1 d . .
H33 H 0.3984 -0.1326 0.6144 0.041 Uiso 1 1 calc R U
C34 C 0.37939(11) 0.0299(5) 0.6293(2) 0.0379(11) Uani 1 1 d . .
H34 H 0.3823 0.0052 0.6662 0.045 Uiso 1 1 calc R U
C35 C 0.36574(10) 0.1467(4) 0.60596(19) 0.0331(10) Uani 1 1 d . .
H35 H 0.3591 0.2022 0.6269 0.040 Uiso 1 1 calc R U
C36 C 0.36152(9) 0.1852(4) 0.55286(17) 0.0228(9) Uani 1 1 d . .
H36 H 0.3522 0.2669 0.5378 0.027 Uiso 1 1 calc R U
C37 C 0.30808(9) 0.1085(3) 0.41886(16) 0.0190(8) Uani 1 1 d . .
C38 C 0.30742(10) -0.0220(4) 0.40419(18) 0.0271(10) Uani 1 1 d . .
H38 H 0.3240 -0.0562 0.3982 0.032 Uiso 1 1 calc R U
C39 C 0.28308(11) -0.1022(4) 0.3982(2) 0.0385(12) Uani 1 1 d . .
H39 H 0.2826 -0.1901 0.3871 0.046 Uiso 1 1 calc R U
C40 C 0.25913(11) -0.0534(5) 0.4086(2) 0.0416(13) Uani 1 1 d . .
H40 H 0.2424 -0.1081 0.4049 0.050 Uiso 1 1 calc R U
C41 C 0.25995(10) 0.0739(5) 0.4243(2) 0.0400(12) Uani 1 1 d . .
H41 H 0.2438 0.1072 0.4316 0.048 Uiso 1 1 calc R U
C42 C 0.28426(9) 0.1545(4) 0.42943(19) 0.0292(10) Uani 1 1 d . .
H42 H 0.2846 0.2425 0.4404 0.035 Uiso 1 1 calc R U
C43 C 0.29506(8) 0.3263(3) 0.34278(17) 0.0167(8) Uani 1 1 d . .
C44 C 0.28130(8) 0.2468(4) 0.29484(16) 0.0184(8) Uani 1 1 d . .
H44 H 0.2926 0.1749 0.2913 0.022 Uiso 1 1 calc R U
C45 C 0.25071(8) 0.2723(4) 0.25164(18) 0.0234(9) Uani 1 1 d . .
H45 H 0.2415 0.2184 0.2186 0.028 Uiso 1 1 calc R U
C46 C 0.23393(9) 0.3747(4) 0.25670(19) 0.0285(10) Uani 1 1 d . .
H46 H 0.2132 0.3915 0.2271 0.034 Uiso 1 1 calc R U
C47 C 0.24727(9) 0.4544(4) 0.3054(2) 0.0269(10) Uani 1 1 d . .
H47 H 0.2355 0.5245 0.3090 0.032 Uiso 1 1 calc R U
C48 C 0.27745(9) 0.4307(4) 0.34798(18) 0.0222(9) Uani 1 1 d . .
H48 H 0.2865 0.4848 0.3810 0.027 Uiso 1 1 calc R U
C49 C 0.34366(8) 0.1265(3) 0.25651(16) 0.0159(8) Uani 1 1 d . .
C50 C 0.34315(8) -0.0085(3) 0.25591(17) 0.0187(8) Uani 1 1 d . .
H50 H 0.3544 -0.0549 0.2908 0.022 Uiso 1 1 calc R U
C51 C 0.32641(9) -0.0760(4) 0.20509(17) 0.0224(9) Uani 1 1 d . .
H51 H 0.3263 -0.1681 0.2060 0.027 Uiso 1 1 calc R U
C52 C 0.30975(9) -0.0133(4) 0.15284(17) 0.0230(9) Uani 1 1 d . .
C53 C 0.31073(10) 0.1217(4) 0.15362(18) 0.0274(10) Uani 1 1 d . .
H53 H 0.2997 0.1676 0.1185 0.033 Uiso 1 1 calc R U
C54 C 0.32725(9) 0.1915(4) 0.20411(17) 0.0219(9) Uani 1 1 d . .
H54 H 0.3274 0.2836 0.2031 0.026 Uiso 1 1 calc R U
C55 C 0.29070(10) -0.0878(4) 0.09777(19) 0.0369(11) Uani 1 1 d . .
H55A H 0.2969 -0.1794 0.1038 0.055 Uiso 1 1 calc R U
H55B H 0.2946 -0.0522 0.0673 0.055 Uiso 1 1 calc R U
H55C H 0.2683 -0.0801 0.0866 0.055 Uiso 1 1 calc R U
C56 C 0.41487(8) 0.5403(3) 0.49962(16) 0.0158(8) Uani 1 1 d . .
C57 C 0.44282(9) 0.5971(3) 0.50820(17) 0.0195(8) Uani 1 1 d . .
H57 H 0.4483 0.5965 0.4780 0.023 Uiso 1 1 calc R U
C58 C 0.46298(9) 0.6551(4) 0.56057(17) 0.0241(9) Uani 1 1 d . .
H58 H 0.4821 0.6930 0.5654 0.029 Uiso 1 1 calc R U
C59 C 0.45576(10) 0.6587(4) 0.60581(18) 0.0269(10) Uani 1 1 d . .
C60 C 0.42794(10) 0.6013(4) 0.59686(19) 0.0322(10) Uani 1 1 d . .
H60 H 0.4225 0.6013 0.6272 0.039 Uiso 1 1 calc R U
C61 C 0.40771(10) 0.5438(4) 0.54514(18) 0.0250(9) Uani 1 1 d . .
H61 H 0.3887 0.5060 0.5405 0.030 Uiso 1 1 calc R U
C62 C 0.47806(11) 0.7221(5) 0.6628(2) 0.0477(14) Uani 1 1 d . .
H62A H 0.4746 0.8161 0.6600 0.072 Uiso 1 1 calc R U
H62B H 0.4999 0.7038 0.6718 0.072 Uiso 1 1 calc R U
H62C H 0.4741 0.6872 0.6934 0.072 Uiso 1 1 calc R U
N1 N 0.36141(7) 0.2013(3) 0.30717(13) 0.0160(7) Uani 1 1 d . .
N2 N 0.36818(7) 0.1352(3) 0.35513(13) 0.0164(7) Uani 1 1 d . .
N3 N 0.38892(6) 0.1995(3) 0.39977(13) 0.0138(6) Uani 1 1 d . .
N4 N 0.39532(7) 0.4817(3) 0.44578(12) 0.0137(6) Uani 1 1 d . .
N5 N 0.36997(7) 0.4275(3) 0.44356(13) 0.0155(6) Uani 1 1 d . .
N6 N 0.35157(7) 0.3848(3) 0.39165(13) 0.0156(7) Uani 1 1 d . .
Th1 Th 0.38912(2) 0.41523(2) 0.34725(2) 0.01336(5) Uani 1 1 d . .

loop_
_atom_site_aniso_label
_atom_site_aniso_U_11
_atom_site_aniso_U_22
_atom_site_aniso_U_33
_atom_site_aniso_U_23
_atom_site_aniso_U_13
_atom_site_aniso_U_12
C1 0.025(2) 0.0150(18) 0.017(2) 0.0060(17) 0.0049(17) 0.0016(17)
C2 0.0181(18) 0.0120(18) 0.018(2) 0.0038(16) 0.0026(16) 0.0030(15)
C3 0.0214(19) 0.0093(16) 0.017(2) 0.0026(15) 0.0048(17) 0.0038(15)
C4 0.0232(19) 0.0028(16) 0.021(2) 0.0009(15) 0.0042(17) 0.0032(14)
C5 0.021(2) 0.0150(19) 0.017(2) 0.0056(16) 0.0030(17) -0.0010(16)
C6 0.037(3) 0.031(2) 0.020(2) -0.0005(18) 0.012(2) -0.003(2)
C7 0.019(2) 0.022(2) 0.024(2) -0.0022(18) 0.0003(18) -0.0051(17)
C8 0.0189(19) 0.0153(19) 0.028(2) 0.0021(17) 0.0081(18) 0.0034(16)
C9 0.024(2) 0.016(2) 0.023(2) -0.0026(16) 0.0052(18) -0.0021(16)
C10 0.026(2) 0.023(2) 0.027(2) 0.0024(19) 0.0102(19) -0.0002(18)
C11 0.0192(19) 0.021(2) 0.018(2) -0.0076(16) 0.0099(17) -0.0028(16)
C12 0.0172(18) 0.029(2) 0.016(2) 0.0013(18) 0.0079(16) 0.0027(17)
C13 0.0184(19) 0.0175(19) 0.015(2) -0.0016(15) 0.0074(16) -0.0010(15)
C14 0.0108(17) 0.021(2) 0.019(2) -0.0018(16) 0.0049(16) 0.0009(15)
C15 0.0122(17) 0.022(2) 0.020(2) -0.0024(17) 0.0077(16) 0.0007(16)
C16 0.031(2) 0.030(2) 0.025(2) -0.0097(19) 0.015(2) -0.0013(19)
C17 0.033(2) 0.029(2) 0.022(2) -0.0020(19) 0.015(2) -0.0043(19)
C18 0.023(2) 0.020(2) 0.024(2) -0.0036(17) 0.0083(18) -0.0067(17)
C19 0.0162(19) 0.022(2) 0.020(2) -0.0025(17) 0.0068(17) -0.0025(16)
C20 0.025(2) 0.0173(19) 0.030(2) -0.0045(18) 0.0134(19) 0.0050(17)
C21 0.0167(18) 0.0083(17) 0.0113(19) 0.0009(14) 0.0046(15) -0.0017(14)
C22 0.022(2) 0.0106(18) 0.016(2) -0.0018(15) 0.0065(17) -0.0026(15)
C23 0.0156(18) 0.0186(19) 0.016(2) -0.0032(16) 0.0082(16) -0.0001(15)
C24 0.0156(18) 0.0158(18) 0.017(2) -0.0019(15) 0.0069(16) 0.0012(15)
C25 0.0146(18) 0.0167(18) 0.015(2) 0.0046(15) 0.0064(16) -0.0022(15)
C26 0.022(2) 0.0181(19) 0.019(2) 0.0035(16) 0.0100(17) -0.0005(16)
C27 0.025(2) 0.026(2) 0.017(2) 0.0004(17) 0.0070(18) -0.0067(17)
C28 0.022(2) 0.034(3) 0.026(2) 0.007(2) 0.0011(19) -0.0003(19)
C29 0.020(2) 0.027(2) 0.036(3) 0.008(2) 0.010(2) 0.0073(18)
C30 0.020(2) 0.020(2) 0.021(2) -0.0010(17) 0.0053(18) 0.0016(16)
C31 0.0155(18) 0.019(2) 0.015(2) -0.0003(15) 0.0036(16) -0.0057(15)
C32 0.027(2) 0.022(2) 0.022(2) 0.0027(18) 0.0097(19) 0.0012(18)
C33 0.042(3) 0.032(2) 0.028(3) 0.015(2) 0.017(2) 0.005(2)
C34 0.043(3) 0.049(3) 0.023(3) 0.013(2) 0.017(2) 0.006(2)
C35 0.039(3) 0.041(3) 0.022(2) -0.004(2) 0.017(2) -0.001(2)
C36 0.025(2) 0.023(2) 0.020(2) 0.0003(17) 0.0110(18) 0.0019(17)
C37 0.0208(19) 0.017(2) 0.014(2) 0.0059(15) 0.0043(16) -0.0026(15)
C38 0.032(2) 0.025(2) 0.026(2) -0.0029(18) 0.015(2) -0.0100(19)
C39 0.052(3) 0.027(2) 0.035(3) -0.005(2) 0.019(2) -0.019(2)
C40 0.029(2) 0.051(3) 0.033(3) 0.013(2) 0.004(2) -0.018(2)
C41 0.023(2) 0.049(3) 0.047(3) 0.021(3) 0.016(2) 0.003(2)
C42 0.027(2) 0.027(2) 0.037(3) 0.009(2) 0.017(2) 0.0016(19)
C43 0.0139(18) 0.0130(18) 0.024(2) 0.0048(16) 0.0097(17) 0.0011(15)
C44 0.0151(17) 0.0169(18) 0.022(2) 0.0030(17) 0.0079(16) -0.0008(16)
C45 0.0171(19) 0.020(2) 0.027(2) 0.0005(17) 0.0050(17) -0.0033(16)
C46 0.0140(19) 0.033(2) 0.031(3) 0.008(2) 0.0045(19) -0.0004(17)
C47 0.022(2) 0.020(2) 0.043(3) 0.0033(19) 0.019(2) 0.0035(16)
C48 0.022(2) 0.020(2) 0.028(2) 0.0003(17) 0.0153(18) -0.0018(17)
C49 0.0139(18) 0.0194(19) 0.014(2) -0.0011(15) 0.0063(16) -0.0011(15)
C50 0.0175(19) 0.0156(19) 0.019(2) -0.0011(16) 0.0052(17) 0.0013(15)
C51 0.0206(19) 0.021(2) 0.024(2) -0.0066(18) 0.0090(17) 0.0005(17)
C52 0.0164(19) 0.031(2) 0.019(2) -0.0102(18) 0.0058(17) -0.0035(17)
C53 0.027(2) 0.031(2) 0.018(2) 0.0011(18) 0.0055(19) 0.0001(18)
C54 0.027(2) 0.0157(19) 0.019(2) -0.0005(16) 0.0080(18) -0.0004(17)
C55 0.034(2) 0.042(3) 0.024(2) -0.017(2) 0.005(2) -0.007(2)
C56 0.0196(19) 0.0121(17) 0.014(2) -0.0017(15) 0.0060(16) 0.0002(15)
C57 0.0227(19) 0.0169(19) 0.017(2) -0.0014(16) 0.0071(17) -0.0006(16)
C58 0.020(2) 0.026(2) 0.020(2) -0.0023(18) 0.0034(18) -0.0029(17)
C59 0.031(2) 0.027(2) 0.020(2) -0.0067(18) 0.0091(19) -0.0034(19)
C60 0.038(2) 0.041(3) 0.021(2) -0.010(2) 0.016(2) -0.011(2)
C61 0.027(2) 0.022(2) 0.026(2) -0.0084(18) 0.0120(19) -0.0085(17)
C62 0.045(3) 0.064(4) 0.030(3) -0.025(3) 0.014(2) -0.023(3)
N1 0.0187(16) 0.0155(15) 0.0100(16) -0.0016(12) 0.0037(13) -0.0021(13)
N2 0.0127(15) 0.0196(16) 0.0145(17) 0.0002(13) 0.0044(14) 0.0031(13)
N3 0.0128(14) 0.0111(15) 0.0143(17) 0.0018(12) 0.0036(13) 0.0028(12)
N4 0.0142(15) 0.0118(15) 0.0124(16) -0.0022(12) 0.0039(13) -0.0015(12)
N5 0.0159(15) 0.0102(15) 0.0181(17) -0.0019(13) 0.0060(13) 0.0015(13)
N6 0.0145(15) 0.0122(15) 0.0156(17) 0.0009(12) 0.0033(13) 0.0012(12)
Th1 0.01449(7) 0.01233(7) 0.01112(7) -0.00112(6) 0.00423(5) -0.00081(6)

loop_
_atom_type_symbol
_atom_type_description
_atom_type_scat_dispersion_real
_atom_type_scat_dispersion_imag
_atom_type_scat_source
C C 0.0033 0.0016 'International Tables Vol C Tables 4.2.6.8 and 6.1.1.4'
H H 0.0000 0.0000 'International Tables Vol C Tables 4.2.6.8 and 6.1.1.4'
N N 0.0061 0.0033 'International Tables Vol C Tables 4.2.6.8 and 6.1.1.4'
Th Th -7.2400 8.8979 'International Tables Vol C Tables 4.2.6.8 and 6.1.1.4'

loop_
_geom_angle_atom_site_label_1
_geom_angle_atom_site_label_2
_geom_angle_atom_site_label_3
_geom_angle
C2 C1 C5 108.7(3)
C2 C1 C6 123.6(3)
C5 C1 C6 126.9(4)
C2 C1 Th1 75.0(2)
C5 C1 Th1 78.8(2)
C6 C1 Th1 120.4(3)
C1 C2 C3 107.6(3)
C1 C2 C7 125.5(4)
C3 C2 C7 125.9(4)
C1 C2 Th1 76.1(2)
C3 C2 Th1 76.2(2)
C7 C2 Th1 122.1(2)
C2 C3 C4 108.0(3)
C2 C3 C8 128.0(3)
C4 C3 C8 122.6(3)
C2 C3 Th1 74.9(2)
C4 C3 Th1 76.9(2)
C8 C3 Th1 125.0(2)
C5 C4 C3 107.6(3)
C5 C4 C9 127.0(4)
C3 C4 C9 124.5(3)
C5 C4 Th1 77.5(2)
C3 C4 Th1 74.16(19)
C9 C4 Th1 122.7(2)
C4 C5 C1 107.9(3)
C4 C5 C10 122.5(3)
C1 C5 C10 127.0(4)
C4 C5 Th1 74.4(2)
C1 C5 Th1 72.8(2)
C10 C5 Th1 133.1(3)
C1 C6 H6A 109.5
C1 C6 H6B 109.5
H6A C6 H6B 109.5
C1 C6 H6C 109.5
H6A C6 H6C 109.5
H6B C6 H6C 109.5
C2 C7 H7A 109.5
C2 C7 H7B 109.5
H7A C7 H7B 109.5
C2 C7 H7C 109.5
H7A C7 H7C 109.5
H7B C7 H7C 109.5
C3 C8 H8A 109.5
C3 C8 H8B 109.5
H8A C8 H8B 109.5
C3 C8 H8C 109.5
H8A C8 H8C 109.5
H8B C8 H8C 109.5
C4 C9 H9A 109.5
C4 C9 H9B 109.5
H9A C9 H9B 109.5
C4 C9 H9C 109.5
H9A C9 H9C 109.5
H9B C9 H9C 109.5
C5 C10 H10A 109.5
C5 C10 H10B 109.5
H10A C10 H10B 109.5
C5 C10 H10C 109.5
H10A C10 H10C 109.5
H10B C10 H10C 109.5
C12 C11 C15 108.6(3)
C12 C11 C16 125.5(4)
C15 C11 C16 124.9(3)
C12 C11 Th1 77.2(2)
C15 C11 Th1 74.1(2)
C16 C11 Th1 124.1(2)
C11 C12 C13 108.2(3)
C11 C12 C17 121.5(3)
C13 C12 C17 127.6(3)
C11 C12 Th1 74.8(2)
C13 C12 Th1 72.4(2)
C17 C12 Th1 133.2(3)
C12 C13 C14 107.9(3)
C12 C13 C18 126.3(3)
C14 C13 C18 124.8(3)
C12 C13 Th1 79.3(2)
C14 C13 Th1 73.6(2)
C18 C13 Th1 122.6(2)
C15 C14 C13 107.0(3)
C15 C14 C19 127.3(3)
C13 C14 C19 125.5(3)
C15 C14 Th1 77.6(2)
C13 C14 Th1 76.8(2)
C19 C14 Th1 115.3(2)
C11 C15 C14 108.1(3)
C11 C15 C20 123.0(3)
C14 C15 C20 127.4(4)
C11 C15 Th1 77.5(2)
C14 C15 Th1 73.3(2)
C20 C15 Th1 126.4(2)
C11 C16 H16A 109.5
C11 C16 H16B 109.5
H16A C16 H16B 109.5
C11 C16 H16C 109.5
H16A C16 H16C 109.5
H16B C16 H16C 109.5
C12 C17 H17A 109.5
C12 C17 H17B 109.5
H17A C17 H17B 109.5
C12 C17 H17C 109.5
H17A C17 H17C 109.5
H17B C17 H17C 109.5
C13 C18 H18A 109.5
C13 C18 H18B 109.5
H18A C18 H18B 109.5
C13 C18 H18C 109.5
H18A C18 H18C 109.5
H18B C18 H18C 109.5
C14 C19 H19A 109.5
C14 C19 H19B 109.5
H19A C19 H19B 109.5
C14 C19 H19C 109.5
H19A C19 H19C 109.5
H19B C19 H19C 109.5
C15 C20 H20A 109.5
C15 C20 H20B 109.5
H20A C20 H20B 109.5
C15 C20 H20C 109.5
H20A C20 H20C 109.5
H20B C20 H20C 109.5
C22 C21 N3 121.8(3)
C22 C21 C25 121.1(3)
N3 C21 C25 116.0(3)
C21 C22 C23 125.0(3)
C21 C22 C31 119.9(3)
C23 C22 C31 115.1(3)
C24 C23 C22 124.3(3)
C24 C23 C37 119.2(3)
C22 C23 C37 116.5(3)
C23 C24 N6 122.0(3)
C23 C24 C43 121.5(3)
N6 C24 C43 116.0(3)
C30 C25 C26 118.4(3)
C30 C25 C21 122.2(3)
C26 C25 C21 119.4(3)
C27 C26 C25 121.3(4)
C27 C26 H26 119.4
C25 C26 H26 119.4
C28 C27 C26 119.7(4)
C28 C27 H27 120.1
C26 C27 H27 120.1
C27 C28 C29 119.5(4)
C27 C28 H28 120.3
C29 C28 H28 120.3
C30 C29 C28 120.7(4)
C30 C29 H29 119.6
C28 C29 H29 119.6
C29 C30 C25 120.4(4)
C29 C30 H30 119.8
C25 C30 H30 119.8
C32 C31 C36 118.3(4)
C32 C31 C22 122.1(3)
C36 C31 C22 119.5(3)
C31 C32 C33 120.5(4)
C31 C32 H32 119.7
C33 C32 H32 119.7
C34 C33 C32 120.0(4)
C34 C33 H33 120.0
C32 C33 H33 120.0
C35 C34 C33 119.3(4)
C35 C34 H34 120.3
C33 C34 H34 120.3
C34 C35 C36 121.4(4)
C34 C35 H35 119.3
C36 C35 H35 119.3
C35 C36 C31 120.4(4)
C35 C36 H36 119.8
C31 C36 H36 119.8
C42 C37 C38 118.2(4)
C42 C37 C23 122.9(3)
C38 C37 C23 118.9(3)
C39 C38 C37 121.0(4)
C39 C38 H38 119.5
C37 C38 H38 119.5
C38 C39 C40 119.8(4)
C38 C39 H39 120.1
C40 C39 H39 120.1
C41 C40 C39 119.6(4)
C41 C40 H40 120.2
C39 C40 H40 120.2
C40 C41 C42 120.4(4)
C40 C41 H41 119.8
C42 C41 H41 119.8
C37 C42 C41 121.0(4)
C37 C42 H42 119.5
C41 C42 H42 119.5
C44 C43 C48 119.1(3)
C44 C43 C24 120.7(3)
C48 C43 C24 120.2(3)
C43 C44 C45 120.0(4)
C43 C44 H44 120.0
C45 C44 H44 120.0
C46 C45 C44 120.5(4)
C46 C45 H45 119.7
C44 C45 H45 119.7
C45 C46 C47 120.1(4)
C45 C46 H46 119.9
C47 C46 H46 119.9
C48 C47 C46 119.9(4)
C48 C47 H47 120.1
C46 C47 H47 120.1
C47 C48 C43 120.4(4)
C47 C48 H48 119.8
C43 C48 H48 119.8
C50 C49 C54 118.0(3)
C50 C49 N1 123.4(3)
C54 C49 N1 118.6(3)
C51 C50 C49 120.9(4)
C51 C50 H50 119.6
C49 C50 H50 119.6
C50 C51 C52 122.0(4)
C50 C51 H51 119.0
C52 C51 H51 119.0
C51 C52 C53 116.8(4)
C51 C52 C55 121.6(4)
C53 C52 C55 121.5(4)
C54 C53 C52 122.2(4)
C54 C53 H53 118.9
C52 C53 H53 118.9
C53 C54 C49 120.1(4)
C53 C54 H54 119.9
C49 C54 H54 119.9
C52 C55 H55A 109.5
C52 C55 H55B 109.5
H55A C55 H55B 109.5
C52 C55 H55C 109.5
H55A C55 H55C 109.5
H55B C55 H55C 109.5
C57 C56 C61 117.5(3)
C57 C56 N4 118.7(3)
C61 C56 N4 123.7(3)
C56 C57 C58 120.9(4)
C56 C57 H57 119.5
C58 C57 H57 119.5
C59 C58 C57 121.4(4)
C59 C58 H58 119.3
C57 C58 H58 119.3
C60 C59 C58 117.1(4)
C60 C59 C62 122.0(4)
C58 C59 C62 120.8(4)
C59 C60 C61 122.0(4)
C59 C60 H60 119.0
C61 C60 H60 119.0
C60 C61 C56 121.0(4)
C60 C61 H61 119.5
C56 C61 H61 119.5
C59 C62 H62A 109.5
C59 C62 H62B 109.5
H62A C62 H62B 109.5
C59 C62 H62C 109.5
H62A C62 H62C 109.5
H62B C62 H62C 109.5
N2 N1 C49 112.6(3)
N2 N1 Th1 101.7(2)
C49 N1 Th1 145.7(2)
N3 N2 N1 109.7(3)
N2 N3 C21 113.1(3)
N2 N3 Th1 98.3(2)
C21 N3 Th1 141.5(2)
N5 N4 C56 113.0(3)
N5 N4 Th1 100.2(2)
C56 N4 Th1 146.5(2)
N6 N5 N4 110.3(3)
N5 N6 C24 112.8(3)
N5 N6 Th1 99.1(2)
C24 N6 Th1 141.0(2)
N1 Th1 N4 116.24(9)
N1 Th1 N6 74.98(9)
N4 Th1 N6 49.41(9)
N1 Th1 N3 49.53(9)
N4 Th1 N3 73.69(9)
N6 Th1 N3 58.86(9)
N1 Th1 C14 100.63(10)
N4 Th1 C14 91.87(10)
N6 Th1 C14 126.70(10)
N3 Th1 C14 77.83(10)
N1 Th1 C2 94.70(10)
N4 Th1 C2 100.50(10)
N6 Th1 C2 77.96(10)
N3 Th1 C2 127.96(10)
C14 Th1 C2 153.60(11)
N1 Th1 C1 102.69(10)
N4 Th1 C1 119.37(10)
N6 Th1 C1 106.77(10)
N3 Th1 C1 149.58(10)
C14 Th1 C1 125.48(11)
C2 Th1 C1 28.83(11)
N1 Th1 C13 119.13(10)
N4 Th1 C13 101.59(10)
N6 Th1 C13 149.00(10)
N3 Th1 C13 107.31(9)
C14 Th1 C13 29.53(10)
C2 Th1 C13 124.21(11)
C1 Th1 C13 97.12(11)
N1 Th1 C3 116.02(10)
N4 Th1 C3 73.63(10)
N6 Th1 C3 68.02(10)
N3 Th1 C3 126.84(10)
C14 Th1 C3 143.33(11)
C2 Th1 C3 28.91(10)
C1 Th1 C3 47.32(11)
C13 Th1 C3 119.53(10)
N1 Th1 C15 73.41(10)
N4 Th1 C15 113.13(10)
N6 Th1 C15 126.31(10)
N3 Th1 C15 67.57(10)
C14 Th1 C15 29.18(10)
C2 Th1 C15 146.26(11)
C1 Th1 C15 121.78(11)
C13 Th1 C15 47.68(10)
C3 Th1 C15 165.52(11)
N1 Th1 C4 142.20(10)
N4 Th1 C4 75.41(10)
N6 Th1 C4 91.40(10)
N3 Th1 C4 146.74(10)
C14 Th1 C4 115.35(11)
C2 Th1 C4 47.61(10)
C1 Th1 C4 47.09(11)
C13 Th1 C4 90.64(10)
C3 Th1 C4 28.98(10)
C15 Th1 C4 137.97(11)
N1 Th1 C11 74.66(10)
N4 Th1 C11 139.07(10)
N6 Th1 C11 146.45(9)
N3 Th1 C11 90.26(10)
C14 Th1 C11 47.49(11)
C2 Th1 C11 118.49(11)
C1 Th1 C11 93.54(11)
C13 Th1 C11 46.92(10)
C3 Th1 C11 140.07(11)
C15 Th1 C11 28.38(10)
C4 Th1 C11 121.60(11)

loop_
_geom_bond_atom_site_label_1
_geom_bond_atom_site_label_2
_geom_bond_distance
C1 C2 1.415(5)
C1 C5 1.420(5)
C1 C6 1.512(5)
C1 Th1 2.850(4)
C2 C3 1.420(5)
C2 C7 1.502(5)
C2 Th1 2.835(4)
C3 C4 1.437(5)
C3 C8 1.504(5)
C3 Th1 2.853(3)
C4 C5 1.415(5)
C4 C9 1.505(5)
C4 Th1 2.888(3)
C5 C10 1.505(5)
C5 Th1 2.927(4)
C6 H6A 0.9800
C6 H6B 0.9800
C6 H6C 0.9800
C7 H7A 0.9800
C7 H7B 0.9800
C7 H7C 0.9800
C8 H8A 0.9800
C8 H8B 0.9800
C8 H8C 0.9800
C9 H9A 0.9800
C9 H9B 0.9800
C9 H9C 0.9800
C10 H10A 0.9800
C10 H10B 0.9800
C10 H10C 0.9800
C11 C12 1.412(5)
C11 C15 1.415(5)
C11 C16 1.509(5)
C11 Th1 2.907(4)
C12 C13 1.417(5)
C12 C17 1.517(5)
C12 Th1 2.938(4)
C13 C14 1.443(5)
C13 C18 1.509(5)
C13 Th1 2.850(4)
C14 C15 1.429(5)
C14 C19 1.490(5)
C14 Th1 2.808(3)
C15 C20 1.494(5)
C15 Th1 2.863(4)
C16 H16A 0.9800
C16 H16B 0.9800
C16 H16C 0.9800
C17 H17A 0.9800
C17 H17B 0.9800
C17 H17C 0.9800
C18 H18A 0.9800
C18 H18B 0.9800
C18 H18C 0.9800
C19 H19A 0.9800
C19 H19B 0.9800
C19 H19C 0.9800
C20 H20A 0.9800
C20 H20B 0.9800
C20 H20C 0.9800
C21 C22 1.361(5)
C21 N3 1.429(4)
C21 C25 1.499(5)
C22 C23 1.481(5)
C22 C31 1.501(5)
C23 C24 1.359(5)
C23 C37 1.495(5)
C24 N6 1.429(4)
C24 C43 1.492(5)
C25 C30 1.385(5)
C25 C26 1.391(5)
C26 C27 1.388(5)
C26 H26 0.9500
C27 C28 1.376(6)
C27 H27 0.9500
C28 C29 1.385(6)
C28 H28 0.9500
C29 C30 1.383(5)
C29 H29 0.9500
C30 H30 0.9500
C31 C32 1.393(5)
C31 C36 1.398(5)
C32 C33 1.398(6)
C32 H32 0.9500
C33 C34 1.385(6)
C33 H33 0.9500
C34 C35 1.371(6)
C34 H34 0.9500
C35 C36 1.375(6)
C35 H35 0.9500
C36 H36 0.9500
C37 C42 1.385(5)
C37 C38 1.396(5)
C38 C39 1.382(6)
C38 H38 0.9500
C39 C40 1.399(7)
C39 H39 0.9500
C40 C41 1.370(7)
C40 H40 0.9500
C41 C42 1.390(6)
C41 H41 0.9500
C42 H42 0.9500
C43 C44 1.386(5)
C43 C48 1.417(5)
C44 C45 1.401(5)
C44 H44 0.9500
C45 C46 1.374(6)
C45 H45 0.9500
C46 C47 1.400(6)
C46 H46 0.9500
C47 C48 1.379(6)
C47 H47 0.9500
C48 H48 0.9500
C49 C50 1.392(5)
C49 C54 1.399(5)
C49 N1 1.427(4)
C50 C51 1.384(5)
C50 H50 0.9500
C51 C52 1.386(6)
C51 H51 0.9500
C52 C53 1.392(6)
C52 C55 1.513(5)
C53 C54 1.389(5)
C53 H53 0.9500
C54 H54 0.9500
C55 H55A 0.9800
C55 H55B 0.9800
C55 H55C 0.9800
C56 C57 1.386(5)
C56 C61 1.396(5)
C56 N4 1.419(4)
C57 C58 1.396(5)
C57 H57 0.9500
C58 C59 1.391(6)
C58 H58 0.9500
C59 C60 1.380(6)
C59 C62 1.525(6)
C60 C61 1.383(6)
C60 H60 0.9500
C61 H61 0.9500
C62 H62A 0.9800
C62 H62B 0.9800
C62 H62C 0.9800
N1 N2 1.335(4)
N1 Th1 2.537(3)
N2 N3 1.310(4)
N3 Th1 2.623(3)
N4 N5 1.318(4)
N4 Th1 2.565(3)
N5 N6 1.309(4)
N6 Th1 2.594(3)

loop_
_geom_torsion_atom_site_label_1
_geom_torsion_atom_site_label_2
_geom_torsion_atom_site_label_3
_geom_torsion_atom_site_label_4
_geom_torsion
C5 C1 C2 C3 -2.0(4)
C6 C1 C2 C3 -172.8(3)
Th1 C1 C2 C3 70.4(2)
C5 C1 C2 C7 167.8(3)
C6 C1 C2 C7 -3.0(6)
Th1 C1 C2 C7 -119.8(4)
C5 C1 C2 Th1 -72.4(3)
C6 C1 C2 Th1 116.8(4)
C1 C2 C3 C4 0.1(4)
C7 C2 C3 C4 -169.7(3)
Th1 C2 C3 C4 70.4(2)
C1 C2 C3 C8 166.8(3)
C7 C2 C3 C8 -3.0(6)
Th1 C2 C3 C8 -122.9(4)
C1 C2 C3 Th1 -70.3(2)
C7 C2 C3 Th1 119.9(4)
C2 C3 C4 C5 1.9(4)
C8 C3 C4 C5 -165.7(3)
Th1 C3 C4 C5 70.9(2)
C2 C3 C4 C9 171.9(3)
C8 C3 C4 C9 4.3(5)
Th1 C3 C4 C9 -119.1(3)
C2 C3 C4 Th1 -69.0(2)
C8 C3 C4 Th1 123.4(3)
C3 C4 C5 C1 -3.1(4)
C9 C4 C5 C1 -172.8(3)
Th1 C4 C5 C1 65.5(3)
C3 C4 C5 C10 159.9(3)
C9 C4 C5 C10 -9.8(6)
Th1 C4 C5 C10 -131.5(3)
C3 C4 C5 Th1 -68.7(2)
C9 C4 C5 Th1 121.7(4)
C2 C1 C5 C4 3.2(4)
C6 C1 C5 C4 173.6(4)
Th1 C1 C5 C4 -66.6(3)
C2 C1 C5 C10 -158.8(4)
C6 C1 C5 C10 11.6(6)
Th1 C1 C5 C10 131.4(4)
C2 C1 C5 Th1 69.8(3)
C6 C1 C5 Th1 -119.8(4)
C15 C11 C12 C13 -2.9(4)
C16 C11 C12 C13 -171.8(3)
Th1 C11 C12 C13 65.2(3)
C15 C11 C12 C17 160.2(3)
C16 C11 C12 C17 -8.7(6)
Th1 C11 C12 C17 -131.7(3)
C15 C11 C12 Th1 -68.1(3)
C16 C11 C12 Th1 123.0(4)
C11 C12 C13 C14 2.0(4)
C17 C12 C13 C14 -159.8(4)
Th1 C12 C13 C14 68.8(2)
C11 C12 C13 C18 170.4(3)
C17 C12 C13 C18 8.7(6)
Th1 C12 C13 C18 -122.8(4)
C11 C12 C13 Th1 -66.8(3)
C17 C12 C13 Th1 131.4(4)
C12 C13 C14 C15 -0.3(4)
C18 C13 C14 C15 -169.0(3)
Th1 C13 C14 C15 72.4(2)
C12 C13 C14 C19 175.4(3)
C18 C13 C14 C19 6.7(6)
Th1 C13 C14 C19 -111.9(3)
C12 C13 C14 Th1 -72.7(3)
C18 C13 C14 Th1 118.6(4)
C12 C11 C15 C14 2.7(4)
C16 C11 C15 C14 171.7(3)
Th1 C11 C15 C14 -67.5(2)
C12 C11 C15 C20 -164.3(3)
C16 C11 C15 C20 4.7(6)
Th1 C11 C15 C20 125.5(3)
C12 C11 C15 Th1 70.2(3)
C16 C11 C15 Th1 -120.8(4)
C13 C14 C15 C11 -1.4(4)
C19 C14 C15 C11 -177.1(3)
Th1 C14 C15 C11 70.4(3)
C13 C14 C15 C20 164.8(3)
C19 C14 C15 C20 -10.8(6)
Th1 C14 C15 C20 -123.3(4)
C13 C14 C15 Th1 -71.9(2)
C19 C14 C15 Th1 112.5(4)
N3 C21 C22 C23 0.5(5)
C25 C21 C22 C23 168.1(3)
N3 C21 C22 C31 -177.6(3)
C25 C21 C22 C31 -10.0(5)
C21 C22 C23 C24 -41.4(6)
C31 C22 C23 C24 136.7(4)
C21 C22 C23 C37 138.2(4)
C31 C22 C23 C37 -43.6(4)
C22 C23 C24 N6 -1.3(6)
C37 C23 C24 N6 179.1(3)
C22 C23 C24 C43 170.4(3)
C37 C23 C24 C43 -9.2(5)
C22 C21 C25 C30 118.4(4)
N3 C21 C25 C30 -73.3(4)
C22 C21 C25 C26 -60.5(5)
N3 C21 C25 C26 107.8(4)
C30 C25 C26 C27 1.7(6)
C21 C25 C26 C27 -179.4(3)
C25 C26 C27 C28 -0.5(6)
C26 C27 C28 C29 -0.8(6)
C27 C28 C29 C30 0.9(6)
C28 C29 C30 C25 0.3(6)
C26 C25 C30 C29 -1.5(6)
C21 C25 C30 C29 179.5(4)
C21 C22 C31 C32 -54.0(5)
C23 C22 C31 C32 127.7(4)
C21 C22 C31 C36 125.0(4)
C23 C22 C31 C36 -53.2(5)
C36 C31 C32 C33 -1.0(6)
C22 C31 C32 C33 178.1(4)
C31 C32 C33 C34 1.0(7)
C32 C33 C34 C35 -0.1(7)
C33 C34 C35 C36 -0.6(7)
C34 C35 C36 C31 0.6(7)
C32 C31 C36 C35 0.3(6)
C22 C31 C36 C35 -178.8(4)
C24 C23 C37 C42 -58.3(5)
C22 C23 C37 C42 122.0(4)
C24 C23 C37 C38 122.0(4)
C22 C23 C37 C38 -57.7(5)
C42 C37 C38 C39 2.4(6)
C23 C37 C38 C39 -177.9(4)
C37 C38 C39 C40 -1.9(7)
C38 C39 C40 C41 0.5(7)
C39 C40 C41 C42 0.4(7)
C38 C37 C42 C41 -1.5(6)
C23 C37 C42 C41 178.8(4)
C40 C41 C42 C37 0.1(7)
C23 C24 C43 C44 -66.5(5)
N6 C24 C43 C44 105.6(4)
C23 C24 C43 C48 111.3(4)
N6 C24 C43 C48 -76.5(4)
C48 C43 C44 C45 1.7(5)
C24 C43 C44 C45 179.6(3)
C43 C44 C45 C46 -1.0(6)
C44 C45 C46 C47 -0.3(6)
C45 C46 C47 C48 0.7(6)
C46 C47 C48 C43 0.0(6)
C44 C43 C48 C47 -1.2(6)
C24 C43 C48 C47 -179.2(4)
C54 C49 C50 C51 -1.2(5)
N1 C49 C50 C51 -177.6(3)
C49 C50 C51 C52 0.6(6)
C50 C51 C52 C53 0.3(6)
C50 C51 C52 C55 -178.1(4)
C51 C52 C53 C54 -0.6(6)
C55 C52 C53 C54 177.8(4)
C52 C53 C54 C49 0.0(6)
C50 C49 C54 C53 0.9(6)
N1 C49 C54 C53 177.5(3)
C61 C56 C57 C58 0.1(5)
N4 C56 C57 C58 -179.5(3)
C56 C57 C58 C59 -0.3(6)
C57 C58 C59 C60 0.6(6)
C57 C58 C59 C62 179.9(4)
C58 C59 C60 C61 -0.7(6)
C62 C59 C60 C61 180.0(4)
C59 C60 C61 C56 0.6(7)
C57 C56 C61 C60 -0.3(6)
N4 C56 C61 C60 179.3(4)
C50 C49 N1 N2 -21.9(5)
C54 C49 N1 N2 161.7(3)
C50 C49 N1 Th1 153.8(3)
C54 C49 N1 Th1 -22.6(6)
C49 N1 N2 N3 168.9(3)
Th1 N1 N2 N3 -8.7(3)
N1 N2 N3 C21 165.5(3)
N1 N2 N3 Th1 8.3(3)
C22 C21 N3 N2 -58.6(4)
C25 C21 N3 N2 133.2(3)
C22 C21 N3 Th1 83.4(4)
C25 C21 N3 Th1 -84.8(4)
C57 C56 N4 N5 177.9(3)
C61 C56 N4 N5 -1.6(5)
C57 C56 N4 Th1 5.6(6)
C61 C56 N4 Th1 -173.9(3)
C56 N4 N5 N6 174.7(3)
Th1 N4 N5 N6 -9.7(3)
N4 N5 N6 C24 166.6(3)
N4 N5 N6 Th1 9.5(3)
C23 C24 N6 N5 -55.1(4)
C43 C24 N6 N5 132.8(3)
C23 C24 N6 Th1 87.2(5)
C43 C24 N6 Th1 -84.9(4)
